data_4001175
loop_
_publ_author_name
'Klap\"otke, Thomas M.'
'Stierstorfer, J\"org'
'Wallek, Andreas U.'

_publ_section_title
;
 Nitrogen-Rich Salts of 1-Methyl-5-nitriminotetrazolate: An Auspicious
 Class of Thermally Stable Energetic Materials
;
_journal_issue 13
_journal_name_full 'Chemistry of Materials'
_journal_page_first 4519
_journal_paper_doi 10.1021/cm8004166
_journal_volume 20
_journal_year 2008
_chemical_formula_moiety 'C H8 N5, C2 H3 N6 O2, H2 O'
_chemical_formula_sum 'C3 H13 N11 O3'
_chemical_formula_weight 251.24
_chemical_name_common 'diaminoguanidinium 1-methyl-5-nitriminotetrazolate monohydrate'
_chemical_name_systematic 'diaminoguanidinium 1-methyl-5-nitriminotetrazolate monohydrate'
_space_group_IT_number 2
_symmetry_cell_setting triclinic
_symmetry_Int_Tables_number 2
_symmetry_space_group_name_Hall '-P 1'
_symmetry_space_group_name_H-M 'P -1'
_atom_sites_solution_hydrogens geom
_atom_sites_solution_primary direct
_atom_sites_solution_secondary difmap
_audit_creation_date
;
'Wed Sep 19 14:35:18 2007'
;
_audit_creation_method SHELXL-97
_audit_update_record 19.09.2007
_cell_angle_alpha 80.68(2)
_cell_angle_beta 88.59(2)
_cell_angle_gamma 74.05(2)
_cell_formula_units_Z 2
_cell_length_a 7.081(2)
_cell_length_b 7.3612(18)
_cell_length_c 10.515(3)
_cell_measurement_reflns_used 3610
_cell_measurement_temperature 100(2)
_cell_measurement_theta_max 32.3972
_cell_measurement_theta_min 3.7534
_cell_volume 519.9(3)
_computing_cell_refinement
;
CrysAlis RED, Oxford Diffraction Ltd.,
Version 1.171.27p5 beta (release 01-04-2005 CrysAlis171 .NET)
(compiled Apr  1 2005,17:53:34)
;
_computing_data_collection
;
CrysAlis CCD, Oxford Diffraction Ltd.,
Version 1.171.27p5 beta (release 01-04-2005 CrysAlis171 .NET)
(compiled Apr  1 2005,17:53:34)
;
_computing_data_reduction
;
CrysAlis RED, Oxford Diffraction Ltd.,
Version 1.171.27p5 beta (release 01-04-2005 CrysAlis171 .NET)
(compiled Apr  1 2005,17:53:34)
;
_computing_molecular_graphics
;
'ORTEP (M. N. Burnett, C. K. Johnson, ORTEP-III: Oak Ridge Thermal Ellipsoid
;
_computing_publication_material 'PLATON (A. L. Spek, Acta Crystallogr, Sect. A, 1990, 46, C34, 1995 version).'
_computing_structure_refinement 'SHELXL-97 (Sheldrick, 1997)'
_computing_structure_solution SIR-92
_diffrn_ambient_temperature 200
_diffrn_detector_area_resol_mean 15.9809
_diffrn_measured_fraction_theta_full 0.996
_diffrn_measured_fraction_theta_max 0.996
_diffrn_measurement_device 'CCD camera on \k-goniostat'
_diffrn_measurement_device_type KappaCCD
_diffrn_measurement_method omega-scan
_diffrn_orient_matrix_UB_11 -0.0050243080
_diffrn_orient_matrix_UB_12 0.0653170573
_diffrn_orient_matrix_UB_13 -0.0574822306
_diffrn_orient_matrix_UB_21 -0.0833565217
_diffrn_orient_matrix_UB_22 -0.0231999746
_diffrn_orient_matrix_UB_23 -0.0205920866
_diffrn_orient_matrix_UB_31 -0.0615888510
_diffrn_orient_matrix_UB_32 0.0734869699
_diffrn_orient_matrix_UB_33 0.0298705106
_diffrn_radiation_collimation 0.5
_diffrn_radiation_monochromator graphite
_diffrn_radiation_source 'fine-focus sealed tube'
_diffrn_radiation_type 'Mo K\a'
_diffrn_radiation_wavelength 0.71073
_diffrn_reflns_av_R_equivalents 0.0208
_diffrn_reflns_av_sigmaI/netI 0.0267
_diffrn_reflns_limit_h_max 8
_diffrn_reflns_limit_h_min -8
_diffrn_reflns_limit_k_max 9
_diffrn_reflns_limit_k_min -9
_diffrn_reflns_limit_l_max 13
_diffrn_reflns_limit_l_min -13
_diffrn_reflns_number 5496
_diffrn_reflns_theta_full 26.25
_diffrn_reflns_theta_max 26.25
_diffrn_reflns_theta_min 3.77
_diffrn_source_current 40
_diffrn_source_type 'Spellman generator'
_diffrn_source_voltage 50
_exptl_absorpt_coefficient_mu 0.137
_exptl_absorpt_correction_T_max 0.99000
_exptl_absorpt_correction_T_min 0.89589
_exptl_absorpt_correction_type multi-scan
_exptl_absorpt_process_details
;SCALE3 ABSPACK - An Oxford Diffraction program (1.0.4,gui:1.0.3)
(C) 2005 Oxford Diffraction Ltd.
;
_exptl_crystal_colour colorless
_exptl_crystal_density_diffrn 1.605
_exptl_crystal_density_method 'not measured'
_exptl_crystal_description plates
_exptl_crystal_F_000 264
_exptl_crystal_size_max 0.19
_exptl_crystal_size_mid 0.13
_exptl_crystal_size_min 0.04
_refine_diff_density_max 0.201
_refine_diff_density_min -0.257
_refine_diff_density_rms 0.047
_refine_ls_extinction_method none
_refine_ls_goodness_of_fit_ref 1.106
_refine_ls_hydrogen_treatment refall
_refine_ls_matrix_type full
_refine_ls_number_parameters 206
_refine_ls_number_reflns 2086
_refine_ls_number_restraints 0
_refine_ls_restrained_S_all 1.106
_refine_ls_R_factor_all 0.0414
_refine_ls_R_factor_gt 0.0315
_refine_ls_shift/su_max 0.000
_refine_ls_shift/su_mean 0.000
_refine_ls_structure_factor_coef Fsqd
_refine_ls_weighting_scheme calc
_refine_ls_wR_factor_gt 0.0841
_refine_ls_wR_factor_ref 0.0889
_reflns_number_gt 1669
_reflns_number_total 2086
_reflns_threshold_expression >2sigma(I)
_cod_data_source_file cm8004166-file006.cif
_cod_data_source_block cx294
_cod_original_sg_symbol_Hall -P1
_cod_database_code 4001175

loop_
_symmetry_equiv_pos_as_xyz
'x, y, z'
'-x, -y, -z'

loop_
_atom_site_label
_atom_site_type_symbol
_atom_site_fract_x
_atom_site_fract_y
_atom_site_fract_z
_atom_site_U_iso_or_equiv
_atom_site_adp_type
_atom_site_occupancy
_atom_site_symmetry_multiplicity
_atom_site_calc_flag
O2 O 0.17991(13) 0.61728(13) 0.19248(8) 0.0181(2) Uani 1 1 d
O3 O 0.88976(15) 0.36132(14) 0.28434(9) 0.0185(2) Uani 1 1 d
O1 O 0.48876(13) 0.51615(13) 0.24939(8) 0.0174(2) Uani 1 1 d
N5 N 0.25938(16) 0.41422(15) 0.37213(10) 0.0137(3) Uani 1 1 d
N8 N 0.65862(17) 0.18048(18) 0.09868(11) 0.0168(3) Uani 1 1 d
N1 N 0.35432(16) 0.20337(15) 0.56336(10) 0.0130(3) Uani 1 1 d
N9 N 0.30978(17) 0.11371(16) 0.12150(11) 0.0153(3) Uani 1 1 d
N4 N 0.60131(15) 0.28179(15) 0.46507(10) 0.0134(3) Uani 1 1 d
C2 C 0.1613(2) 0.1805(2) 0.60092(14) 0.0176(3) Uani 1 1 d
N3 N 0.66310(16) 0.15848(15) 0.57691(10) 0.0154(3) Uani 1 1 d
N10 N 0.12928(17) 0.06632(18) 0.13552(11) 0.0168(3) Uani 1 1 d
N7 N 0.50751(16) 0.27789(16) 0.00746(11) 0.0162(3) Uani 1 1 d
N6 N 0.31394(15) 0.51627(15) 0.27037(10) 0.0127(2) Uani 1 1 d
N2 N 0.51686(16) 0.11037(15) 0.63589(10) 0.0155(3) Uani 1 1 d
N11 N 0.19543(18) 0.31265(17) -0.06958(11) 0.0178(3) Uani 1 1 d
C1 C 0.40783(18) 0.30752(17) 0.45857(11) 0.0120(3) Uani 1 1 d
C3 C 0.33704(19) 0.23363(18) 0.01928(12) 0.0128(3) Uani 1 1 d
H9 H 0.394(2) 0.071(2) 0.1755(15) 0.017(4) Uiso 1 1 d
H10A H 0.158(2) -0.053(3) 0.1619(16) 0.032(5) Uiso 1 1 d
H10B H 0.061(2) 0.130(2) 0.1964(16) 0.027(4) Uiso 1 1 d
H8B H 0.685(2) 0.267(3) 0.1331(16) 0.031(5) Uiso 1 1 d
H11B H 0.084(3) 0.292(2) -0.0547(16) 0.026(4) Uiso 1 1 d
H7 H 0.523(2) 0.345(2) -0.0640(16) 0.024(4) Uiso 1 1 d
H8A H 0.768(3) 0.122(2) 0.0551(16) 0.030(4) Uiso 1 1 d
H11A H 0.211(2) 0.396(2) -0.1385(17) 0.030(4) Uiso 1 1 d
H2B H 0.113(3) 0.125(3) 0.5367(17) 0.038(5) Uiso 1 1 d
H2A H 0.072(3) 0.300(3) 0.6025(15) 0.033(4) Uiso 1 1 d
H3B H 0.994(3) 0.374(3) 0.3258(19) 0.050(6) Uiso 1 1 d
H3A H 0.807(3) 0.349(3) 0.3412(18) 0.044(6) Uiso 1 1 d
H2C H 0.180(3) 0.102(3) 0.6825(19) 0.046(5) Uiso 1 1 d

loop_
_atom_site_aniso_label
_atom_site_aniso_U_11
_atom_site_aniso_U_22
_atom_site_aniso_U_33
_atom_site_aniso_U_23
_atom_site_aniso_U_13
_atom_site_aniso_U_12
O2 0.0138(5) 0.0207(5) 0.0161(5) 0.0048(4) -0.0061(4) -0.0026(4)
O3 0.0135(5) 0.0264(6) 0.0157(5) -0.0001(4) -0.0005(4) -0.0075(4)
O1 0.0109(5) 0.0228(5) 0.0164(5) 0.0028(4) 0.0015(4) -0.0046(4)
N5 0.0125(6) 0.0150(6) 0.0128(5) 0.0012(4) -0.0009(4) -0.0043(5)
N8 0.0134(6) 0.0185(6) 0.0174(6) -0.0015(5) -0.0040(5) -0.0033(5)
N1 0.0128(6) 0.0137(5) 0.0119(5) -0.0005(4) -0.0008(4) -0.0036(4)
N9 0.0114(6) 0.0197(6) 0.0133(6) 0.0028(5) -0.0042(5) -0.0046(5)
N4 0.0125(6) 0.0140(5) 0.0132(5) -0.0008(4) -0.0025(4) -0.0032(4)
C2 0.0137(7) 0.0203(7) 0.0178(7) 0.0006(6) 0.0039(5) -0.0053(6)
N3 0.0157(6) 0.0146(6) 0.0144(6) 0.0001(4) -0.0020(4) -0.0031(5)
N10 0.0140(6) 0.0176(6) 0.0185(6) 0.0006(5) 0.0009(5) -0.0059(5)
N7 0.0158(6) 0.0185(6) 0.0128(6) 0.0048(5) -0.0030(5) -0.0065(5)
N6 0.0119(5) 0.0132(5) 0.0119(5) -0.0001(4) -0.0002(4) -0.0029(4)
N2 0.0149(6) 0.0153(6) 0.0152(5) -0.0015(4) -0.0019(4) -0.0027(5)
N11 0.0164(6) 0.0189(6) 0.0157(6) 0.0050(5) -0.0042(5) -0.0051(5)
C1 0.0132(7) 0.0120(6) 0.0116(6) -0.0032(5) 0.0002(5) -0.0041(5)
C3 0.0146(6) 0.0111(6) 0.0121(6) -0.0030(5) 0.0000(5) -0.0019(5)

loop_
_atom_type_symbol
_atom_type_description
_atom_type_scat_dispersion_real
_atom_type_scat_dispersion_imag
_atom_type_scat_source
C C 0.0033 0.0016 'International Tables Vol C Tables 4.2.6.8 and 6.1.1.4'
H H 0.0000 0.0000 'International Tables Vol C Tables 4.2.6.8 and 6.1.1.4'
N N 0.0061 0.0033 'International Tables Vol C Tables 4.2.6.8 and 6.1.1.4'
O O 0.0106 0.0060 'International Tables Vol C Tables 4.2.6.8 and 6.1.1.4'

loop_
_geom_angle_atom_site_label_1
_geom_angle_atom_site_label_2
_geom_angle_atom_site_label_3
_geom_angle
H3B O3 H3A 105.8(17)
N6 N5 C1 115.89(11)
N7 N8 H8B 105.2(11)
N7 N8 H8A 108.4(10)
H8B N8 H8A 108.7(15)
C1 N1 N2 108.16(11)
C1 N1 C2 130.19(11)
N2 N1 C2 121.65(11)
C3 N9 N10 119.70(12)
C3 N9 H9 119.8(11)
N10 N9 H9 120.5(11)
C1 N4 N3 105.37(11)
N1 C2 H2B 108.8(11)
N1 C2 H2A 110.2(10)
H2B C2 H2A 106.5(14)
N1 C2 H2C 106.1(12)
H2B C2 H2C 112.8(15)
H2A C2 H2C 112.5(14)
N2 N3 N4 110.92(10)
N9 N10 H10A 106.1(11)
N9 N10 H10B 107.5(10)
H10A N10 H10B 109.8(15)
C3 N7 N8 118.20(11)
C3 N7 H7 115.5(11)
N8 N7 H7 124.9(11)
O1 N6 O2 120.07(10)
O1 N6 N5 123.37(10)
O2 N6 N5 116.55(11)
N3 N2 N1 106.90(10)
C3 N11 H11B 117.7(11)
C3 N11 H11A 121.7(11)
H11B N11 H11A 120.2(15)
N4 C1 N1 108.65(11)
N4 C1 N5 134.75(12)
N1 C1 N5 116.60(11)
N9 C3 N11 120.78(13)
N9 C3 N7 119.13(12)
N11 C3 N7 120.07(12)

loop_
_geom_bond_atom_site_label_1
_geom_bond_atom_site_label_2
_geom_bond_distance
O2 N6 1.2560(14)
O3 H3B 0.90(2)
O3 H3A 0.84(2)
O1 N6 1.2519(14)
N5 N6 1.3181(15)
N5 C1 1.3821(16)
N8 N7 1.4090(16)
N8 H8B 0.848(18)
N8 H8A 0.927(17)
N1 C1 1.3457(17)
N1 N2 1.3476(16)
N1 C2 1.4599(17)
N9 C3 1.3221(18)
N9 N10 1.4129(16)
N9 H9 0.798(17)
N4 C1 1.3325(17)
N4 N3 1.3638(15)
C2 H2B 0.958(18)
C2 H2A 0.933(18)
C2 H2C 0.94(2)
N3 N2 1.2966(16)
N10 H10A 0.845(18)
N10 H10B 0.906(17)
N7 C3 1.3321(17)
N7 H7 0.852(17)
N11 C3 1.3291(18)
N11 H11B 0.848(18)
N11 H11A 0.897(18)

loop_
_geom_hbond_atom_site_label_D
_geom_hbond_atom_site_label_H
_geom_hbond_atom_site_label_A
_geom_hbond_distance_DH
_geom_hbond_distance_HA
_geom_hbond_distance_DA
_geom_hbond_angle_DHA
_geom_hbond_site_symmetry_A
N9 H9 N2 0.798(17) 2.202(17) 2.9008(18) 146.6(14) 2_656
N10 H10A O2 0.845(18) 2.359(19) 3.1830(18) 165.1(15) 1_545
N10 H10B O3 0.906(17) 2.132(17) 2.9977(19) 159.6(14) 1_455
N8 H8B O1 0.848(18) 2.455(17) 3.0990(18) 133.3(14) .
N8 H8B O3 0.848(18) 2.475(18) 3.2340(18) 149.4(15) .
N11 H11B O2 0.848(18) 2.275(17) 2.8636(18) 126.7(14) 2_565
N7 H7 O1 0.852(17) 2.042(17) 2.8785(16) 167.1(15) 2_665
N7 H7 O2 0.852(17) 2.528(17) 3.1778(17) 133.8(13) 2_665
N7 H7 N6 0.852(17) 2.626(18) 3.4448(17) 161.6(14) 2_665
N8 H8A N10 0.927(17) 2.595(17) 3.375(2) 142.1(13) 2_655
N8 H8A N10 0.927(17) 2.617(17) 3.2222(19) 123.4(12) 1_655
N11 H11A O3 0.897(18) 2.125(18) 2.9563(18) 153.8(15) 2_665
N11 H11A O1 0.897(18) 2.586(18) 3.2761(18) 134.4(13) 2_665
O3 H3B N5 0.90(2) 2.06(2) 2.9410(17) 164.9(18) 1_655
O3 H3A N4 0.84(2) 2.04(2) 2.8691(17) 170.5(18) .

loop_
_geom_torsion_atom_site_label_1
_geom_torsion_atom_site_label_2
_geom_torsion_atom_site_label_3
_geom_torsion_atom_site_label_4
_geom_torsion
C1 N4 N3 N2 0.17(13)
C1 N5 N6 O1 1.50(17)
C1 N5 N6 O2 -178.45(10)
N4 N3 N2 N1 -0.41(13)
C1 N1 N2 N3 0.48(13)
C2 N1 N2 N3 179.41(11)
N3 N4 C1 N1 0.14(13)
N3 N4 C1 N5 179.43(13)
N2 N1 C1 N4 -0.39(14)
C2 N1 C1 N4 -179.18(12)
N2 N1 C1 N5 -179.82(10)
C2 N1 C1 N5 1.4(2)
N6 N5 C1 N4 0.4(2)
N6 N5 C1 N1 179.64(10)
N10 N9 C3 N11 1.07(19)
N10 N9 C3 N7 179.68(11)
N8 N7 C3 N9 5.94(18)
N8 N7 C3 N11 -175.43(12)
